data_7128313
loop_
_publ_author_name
'Taher, Deeb'
'Wilson, Jessica R.'
'Ritch, Grayson'
'Zeller, Matthias'
'Szymczak, Nathaniel K.'

_publ_section_title
;
 Late-stage ligand functionalization <i>via</i> the Staudinger reaction
 using phosphine-appended 2,2'-bipyridine.
;
_journal_issue 46
_journal_name_full 'Chemical communications (Cambridge, England)'
_journal_page_first 5718
_journal_page_last 5721
_journal_paper_doi 10.1039/d1cc01407b
_journal_volume 57
_journal_year 2021
_chemical_formula_moiety 'C58 H58 B2 Cl Fe N4 O4 P2, F6 P, 1.397(C4 H10 O), 0.74(C H2 Cl2)'
_chemical_formula_sum 'C64.33 H73.45 B2 Cl2.48 F6 Fe N4 O5.4 P3'
_chemical_formula_weight 1361.28
_space_group_crystal_system monoclinic
_space_group_IT_number 14
_space_group_name_Hall '-P 2ybc'
_space_group_name_H-M_alt 'P 1 21/c 1'
_atom_sites_solution_hydrogens geom
_atom_sites_solution_primary direct
_atom_sites_solution_secondary difmap
_audit_creation_method SHELXL-2018/3
_audit_update_record
;
2021-03-13 deposited with the CCDC.	2021-04-28 downloaded from the CCDC.
;
_cell_angle_alpha 90
_cell_angle_beta 110.277(2)
_cell_angle_gamma 90
_cell_formula_units_Z 4
_cell_length_a 23.1444(16)
_cell_length_b 18.7701(9)
_cell_length_c 17.1873(8)
_cell_measurement_reflns_used 8967
_cell_measurement_temperature 150(2)
_cell_measurement_theta_max 29.5979
_cell_measurement_theta_min 2.5267
_cell_volume 7003.8(7)
_computing_cell_refinement 'SAINT V8.40A (Bruker, 2019)'
_computing_data_collection 'Apex3 v2019.1-0 (Bruker, 2019)'
_computing_data_reduction 'SAINT V8.40A (Bruker, 2019)'
_computing_structure_refinement
;  
SHELXL-2018/3 (Sheldrick, 2015, 2018), 
SHELXLE Rev1117 (H\"ubschle et al., 2011)
;
_computing_structure_solution 'SHELXS-97 (Sheldrick, 2008)'
_diffrn_ambient_temperature 150(2)
_diffrn_detector_area_resol_mean 7.4074
_diffrn_measured_fraction_theta_full 0.994
_diffrn_measured_fraction_theta_max 0.977
_diffrn_measurement_device_type
;
Bruker AXS D8 Quest diffractometer with PhotonII charge-integrating pixel 
array detector (CPAD)
;
_diffrn_measurement_method 'omega and phi scans'
_diffrn_radiation_monochromator 'Triumph curved graphite crystal'
_diffrn_radiation_type MoK\a
_diffrn_radiation_wavelength 0.71073
_diffrn_reflns_av_R_equivalents 0.1130
_diffrn_reflns_av_unetI/netI 0.0740
_diffrn_reflns_Laue_measured_fraction_full 0.994
_diffrn_reflns_Laue_measured_fraction_max 0.977
_diffrn_reflns_limit_h_max 33
_diffrn_reflns_limit_h_min -30
_diffrn_reflns_limit_k_max 26
_diffrn_reflns_limit_k_min -26
_diffrn_reflns_limit_l_max 24
_diffrn_reflns_limit_l_min -24
_diffrn_reflns_number 114702
_diffrn_reflns_point_group_measured_fraction_full 0.994
_diffrn_reflns_point_group_measured_fraction_max 0.977
_diffrn_reflns_theta_full 25.242
_diffrn_reflns_theta_max 30.600
_diffrn_reflns_theta_min 2.364
_diffrn_source 'fine focus sealed tube X-ray source'
_diffrn_source_current '30 mA'
_diffrn_source_voltage '50 kV'
_exptl_absorpt_coefficient_mu 0.443
_exptl_absorpt_correction_T_max 0.7461
_exptl_absorpt_correction_T_min 0.6332
_exptl_absorpt_correction_type multi-scan
_exptl_absorpt_process_details
;
SADABS 2016/2: Krause, L., Herbst-Irmer, R., Sheldrick G.M. & Stalke D.
(2015). J. Appl. Cryst. 48, 3-10.
;
_exptl_crystal_colour brown
_exptl_crystal_density_diffrn 1.291
_exptl_crystal_description plate
_exptl_crystal_F_000 2831
_exptl_crystal_size_max 0.350
_exptl_crystal_size_mid 0.320
_exptl_crystal_size_min 0.050
_refine_diff_density_max 1.152
_refine_diff_density_min -0.632
_refine_diff_density_rms 0.083
_refine_ls_extinction_method none
_refine_ls_goodness_of_fit_ref 1.019
_refine_ls_hydrogen_treatment constr
_refine_ls_matrix_type full
_refine_ls_number_parameters 1152
_refine_ls_number_reflns 21068
_refine_ls_number_restraints 1146
_refine_ls_restrained_S_all 1.013
_refine_ls_R_factor_all 0.1219
_refine_ls_R_factor_gt 0.0672
_refine_ls_shift/su_max 0.001
_refine_ls_shift/su_mean 0.000
_refine_ls_structure_factor_coef Fsqd
_refine_ls_weighting_details 'w=1/[\s^2^(Fo^2^)+(0.1112P)^2^+4.0277P] where P=(Fo^2^+2Fc^2^)/3'
_refine_ls_weighting_scheme calc
_refine_ls_wR_factor_gt 0.1751
_refine_ls_wR_factor_ref 0.2202
_reflns_Friedel_coverage 0.000
_reflns_number_gt 12382
_reflns_number_total 21068
_reflns_threshold_expression 'I > 2\s(I)'
_cod_data_source_file d1cc01407b2.cif
_cod_data_source_block DeebTaher115_0m
_cod_depositor_comments 'Adding full bibliography for 7128313--7128317.cif.'
_cod_original_sg_symbol_H-M 'P 21/c'
_cod_original_formula_sum 'C64.33 H73.45 B2 Cl2.48 F6 Fe N4 O5.40 P3'
_cod_database_code 7128313
_shelx_shelxl_version_number 2018/3
_shelx_space_group_comment
;
The symmetry employed for this shelxl refinement is uniquely defined
by the following loop, which should always be used as a source of
symmetry information in preference to the above space-group names.
They are only intended as comments.
;
_shelx_estimated_absorpt_t_min 0.860
_shelx_estimated_absorpt_t_max 0.978

loop_
_space_group_symop_operation_xyz
'x, y, z'
'-x, y+1/2, -z+1/2'
'-x, -y, -z'
'x, -y-1/2, z-1/2'

loop_
_atom_site_label
_atom_site_type_symbol
_atom_site_fract_x
_atom_site_fract_y
_atom_site_fract_z
_atom_site_U_iso_or_equiv
_atom_site_adp_type
_atom_site_occupancy
_atom_site_site_symmetry_order
_atom_site_calc_flag
_atom_site_refinement_flags_posn
_atom_site_refinement_flags_adp
_atom_site_refinement_flags_occupancy
_atom_site_disorder_assembly
_atom_site_disorder_group
C1 C 0.05931(13) 0.56338(13) 0.34440(15) 0.0305(5) Uani 1 1 d . . . . .
C2 C 0.00822(14) 0.60604(15) 0.30948(16) 0.0354(6) Uani 1 1 d . . . . .
H2 H 0.010766 0.647981 0.279893 0.043 Uiso 1 1 calc R U . . .
C3 C -0.04712(15) 0.58630(15) 0.31856(17) 0.0374(6) Uani 1 1 d . . . . .
H3 H -0.082699 0.615203 0.295750 0.045 Uiso 1 1 calc R U . . .
C4 C -0.05015(14) 0.52423(15) 0.36105(16) 0.0346(6) Uani 1 1 d . . . . .
H4 H -0.087664 0.509537 0.367058 0.041 Uiso 1 1 calc R U . . .
C5 C 0.00363(13) 0.48407(13) 0.39468(14) 0.0291(5) Uani 1 1 d . . . . .
C6 C 0.00799(13) 0.41603(14) 0.44019(14) 0.0295(5) Uani 1 1 d . . . . .
C7 C -0.04121(14) 0.38308(14) 0.45463(16) 0.0333(5) Uani 1 1 d . . . . .
H7 H -0.081030 0.404060 0.435794 0.040 Uiso 1 1 calc R U . . .
C8 C -0.03069(14) 0.31878(15) 0.49722(17) 0.0363(6) Uani 1 1 d . . . . .
H8 H -0.063290 0.295360 0.508576 0.044 Uiso 1 1 calc R U . . .
C9 C 0.02804(15) 0.28889(15) 0.52318(17) 0.0377(6) Uani 1 1 d . . . . .
H9 H 0.035986 0.244456 0.551384 0.045 Uiso 1 1 calc R U . . .
C10 C 0.07434(14) 0.32529(14) 0.50699(16) 0.0327(5) Uani 1 1 d . . . . .
C11 C 0.11955(16) 0.60059(15) 0.22826(17) 0.0389(6) Uani 1 1 d . . . . .
C12 C 0.0801(2) 0.5581(2) 0.1675(2) 0.0550(9) Uani 1 1 d . . . . .
H12 H 0.061074 0.518023 0.182409 0.066 Uiso 1 1 calc R U . . .
C13 C 0.0682(2) 0.5739(3) 0.0846(2) 0.0728(13) Uani 1 1 d . . . . .
H13 H 0.041219 0.544499 0.042690 0.087 Uiso 1 1 calc R U . . .
C14 C 0.0956(2) 0.6322(3) 0.0629(2) 0.0719(13) Uani 1 1 d . . . . .
H14 H 0.086846 0.643233 0.006046 0.086 Uiso 1 1 calc R U . . .
C15 C 0.1348(3) 0.6738(2) 0.1219(3) 0.0709(12) Uani 1 1 d . . . . .
H15 H 0.153828 0.713387 0.106151 0.085 Uiso 1 1 calc R U . . .
C16 C 0.1478(2) 0.65909(19) 0.2061(2) 0.0558(9) Uani 1 1 d . . . . .
H16 H 0.175406 0.688427 0.247543 0.067 Uiso 1 1 calc R U . . .
C17 C 0.17244(16) 0.65038(16) 0.39866(18) 0.0403(6) Uani 1 1 d . . . . .
C18 C 0.14546(19) 0.71853(17) 0.3847(2) 0.0487(8) Uani 1 1 d . . . . .
H18 H 0.106742 0.726272 0.342277 0.058 Uiso 1 1 calc R U . . .
C19 C 0.1774(2) 0.7746(2) 0.4352(3) 0.0651(11) Uani 1 1 d . . . . .
H19 H 0.159902 0.821033 0.426916 0.078 Uiso 1 1 calc R U . . .
C20 C 0.2330(3) 0.7639(2) 0.4958(3) 0.0757(13) Uani 1 1 d . . . . .
H20 H 0.254259 0.803099 0.528110 0.091 Uiso 1 1 calc R U . . .
C21 C 0.2590(2) 0.6962(3) 0.5109(3) 0.0744(13) Uani 1 1 d . . . . .
H21 H 0.297192 0.688571 0.554371 0.089 Uiso 1 1 calc R U . . .
C22 C 0.22811(19) 0.6399(2) 0.4615(2) 0.0539(8) Uani 1 1 d . . . . .
H22 H 0.245596 0.593556 0.471079 0.065 Uiso 1 1 calc R U . . .
C23 C 0.21597(14) 0.48076(15) 0.33150(17) 0.0345(6) Uani 1 1 d . . . . .
C24 C 0.22230(15) 0.40897(15) 0.31567(18) 0.0382(6) Uani 1 1 d . . . . .
H24 H 0.193331 0.375332 0.321290 0.046 Uiso 1 1 calc R U . . .
C25 C 0.27116(17) 0.38608(17) 0.2915(2) 0.0460(7) Uani 1 1 d . . . . .
H25 H 0.275753 0.336794 0.282454 0.055 Uiso 1 1 calc R U . . .
C26 C 0.31308(17) 0.43480(18) 0.2806(2) 0.0477(7) Uani 1 1 d . . . . .
H26 H 0.345961 0.418759 0.263911 0.057 Uiso 1 1 calc R U . . .
C27 C 0.30675(16) 0.50684(17) 0.2940(2) 0.0449(7) Uani 1 1 d . . . . .
C28 C 0.25832(15) 0.52846(16) 0.3200(2) 0.0415(6) Uani 1 1 d . . . . .
H28 H 0.254248 0.577644 0.330061 0.050 Uiso 1 1 calc R U . . .
C35 C 0.14964(16) 0.20231(15) 0.51718(18) 0.0384(6) Uani 1 1 d . . . . .
C36 C 0.10733(18) 0.17897(17) 0.44140(19) 0.0463(7) Uani 1 1 d . . . . .
H36 H 0.081771 0.212465 0.403489 0.056 Uiso 1 1 calc R U . . .
C37 C 0.1027(2) 0.10727(19) 0.4217(2) 0.0578(9) Uani 1 1 d . . . . .
H37 H 0.074272 0.091331 0.370180 0.069 Uiso 1 1 calc R U . . .
C38 C 0.1400(3) 0.05880(19) 0.4779(3) 0.0671(12) Uani 1 1 d . . . . .
H38 H 0.136698 0.009484 0.464595 0.081 Uiso 1 1 calc R U . . .
C39 C 0.1817(2) 0.0812(2) 0.5525(3) 0.0684(12) Uani 1 1 d . . . . .
H39 H 0.206679 0.047170 0.590315 0.082 Uiso 1 1 calc R U . . .
C40 C 0.1876(2) 0.15321(18) 0.5729(2) 0.0538(9) Uani 1 1 d . . . . .
H40 H 0.217018 0.168789 0.623899 0.065 Uiso 1 1 calc R U . . .
C41 C 0.18458(15) 0.30655(15) 0.65236(17) 0.0390(6) Uani 1 1 d . . . . .
C42 C 0.16353(18) 0.26390(16) 0.70424(18) 0.0440(7) Uani 1 1 d . . . . .
H42 H 0.136943 0.224685 0.682174 0.053 Uiso 1 1 calc R U . . .
C43 C 0.18222(19) 0.27996(18) 0.7886(2) 0.0515(9) Uani 1 1 d . . . . .
H43 H 0.168557 0.251189 0.824317 0.062 Uiso 1 1 calc R U . . .
C44 C 0.2202(2) 0.33704(19) 0.8205(2) 0.0555(9) Uani 1 1 d . . . . .
H44 H 0.232496 0.347718 0.878024 0.067 Uiso 1 1 calc R U . . .
C45 C 0.2406(2) 0.3789(2) 0.7693(2) 0.0567(9) Uani 1 1 d . . . . .
H45 H 0.267191 0.417981 0.791880 0.068 Uiso 1 1 calc R U . . .
C46 C 0.22253(17) 0.36418(18) 0.68458(19) 0.0459(7) Uani 1 1 d . . . . .
H46 H 0.236190 0.393541 0.649371 0.055 Uiso 1 1 calc R U . . .
C47 C 0.25040(14) 0.34378(16) 0.50443(16) 0.0370(6) Uani 1 1 d . . . . .
C48 C 0.28544(16) 0.40624(18) 0.5134(2) 0.0462(7) Uani 1 1 d . . . . .
H48 H 0.267127 0.450780 0.517270 0.055 Uiso 1 1 calc R U . . .
C49 C 0.34620(18) 0.4045(2) 0.5169(2) 0.0555(8) Uani 1 1 d . . . . .
H49 H 0.368489 0.447651 0.520962 0.067 Uiso 1 1 calc R U . . .
C50 C 0.37426(18) 0.3402(2) 0.5143(2) 0.0567(9) Uani 1 1 d . . . . .
H50 H 0.415790 0.339237 0.516331 0.068 Uiso 1 1 calc R U . . .
C51 C 0.34238(18) 0.2776(2) 0.5089(2) 0.0531(8) Uani 1 1 d . . . . .
C52 C 0.27998(16) 0.27975(18) 0.50294(18) 0.0422(7) Uani 1 1 d . . . . .
H52 H 0.257764 0.236415 0.497784 0.051 Uiso 1 1 calc R U . . .
C59 C 0.8171(6) 0.3915(5) 0.2397(7) 0.104(3) Uani 0.589(5) 1 d D U P A 1
H59A H 0.856266 0.367066 0.245409 0.125 Uiso 0.589(5) 1 calc R U P A 1
H59B H 0.824071 0.418849 0.291477 0.125 Uiso 0.589(5) 1 calc R U P A 1
Cl2 Cl 0.76538(19) 0.32999(16) 0.2343(3) 0.1350(16) Uani 0.589(5) 1 d D U P A 1
Cl3 Cl 0.8027(3) 0.45090(16) 0.1608(3) 0.1458(18) Uani 0.589(5) 1 d D U P A 1
O5 O 0.4506(9) 0.3175(11) 0.3036(10) 0.121(4) Uani 0.368(12) 1 d D U P B 2
C60 C 0.4130(13) 0.2693(14) 0.3109(13) 0.098(4) Uani 0.368(12) 1 d D U P B 2
H60A H 0.392061 0.286037 0.348991 0.117 Uiso 0.368(12) 1 calc R U P B 2
H60B H 0.435765 0.225060 0.334086 0.117 Uiso 0.368(12) 1 calc R U P B 2
C61 C 0.3658(16) 0.255(2) 0.226(2) 0.104(6) Uani 0.368(12) 1 d D U P B 2
H61A H 0.336841 0.218302 0.230058 0.156 Uiso 0.368(12) 1 calc R U P B 2
H61B H 0.343343 0.298759 0.203396 0.156 Uiso 0.368(12) 1 calc R U P B 2
H61C H 0.386901 0.237986 0.188541 0.156 Uiso 0.368(12) 1 calc R U P B 2
C62 C 0.4977(13) 0.3409(16) 0.3766(15) 0.132(4) Uani 0.368(12) 1 d D U P B 2
H62A H 0.526318 0.301239 0.401454 0.158 Uiso 0.368(12) 1 calc R U P B 2
H62B H 0.479501 0.357541 0.417683 0.158 Uiso 0.368(12) 1 calc R U P B 2
C63 C 0.5322(13) 0.4015(14) 0.3536(17) 0.146(5) Uani 0.368(12) 1 d D U P B 2
H63A H 0.565020 0.418363 0.403496 0.219 Uiso 0.368(12) 1 calc R U P B 2
H63B H 0.550285 0.384491 0.313223 0.219 Uiso 0.368(12) 1 calc R U P B 2
H63C H 0.503624 0.440606 0.329398 0.219 Uiso 0.368(12) 1 calc R U P B 2
O6 O 0.5830(14) 0.4329(17) 0.3404(19) 0.140(4) Uani 0.226(10) 1 d D U P C 3
C64 C 0.5728(14) 0.411(3) 0.405(2) 0.147(5) Uani 0.226(10) 1 d D U P C 3
H64A H 0.593046 0.443251 0.452454 0.176 Uiso 0.226(10) 1 calc R U P C 3
H64B H 0.589263 0.362534 0.419796 0.176 Uiso 0.226(10) 1 calc R U P C 3
C65 C 0.5029(14) 0.412(3) 0.384(3) 0.143(6) Uani 0.226(10) 1 d D U P C 3
H65A H 0.493251 0.395544 0.432466 0.215 Uiso 0.226(10) 1 calc R U P C 3
H65B H 0.487269 0.460395 0.369702 0.215 Uiso 0.226(10) 1 calc R U P C 3
H65C H 0.483503 0.380039 0.337190 0.215 Uiso 0.226(10) 1 calc R U P C 3
C66 C 0.6407(16) 0.430(3) 0.330(3) 0.139(4) Uani 0.226(10) 1 d D U P C 3
H66A H 0.650799 0.379721 0.324609 0.167 Uiso 0.226(10) 1 calc R U P C 3
H66B H 0.672060 0.448765 0.381505 0.167 Uiso 0.226(10) 1 calc R U P C 3
C67 C 0.646(3) 0.471(3) 0.258(3) 0.128(6) Uani 0.226(10) 1 d D U P C 3
H67A H 0.688283 0.465214 0.256844 0.193 Uiso 0.226(10) 1 calc R U P C 3
H67B H 0.616741 0.452031 0.206250 0.193 Uiso 0.226(10) 1 calc R U P C 3
H67C H 0.638072 0.521301 0.263332 0.193 Uiso 0.226(10) 1 calc R U P C 3
O7 O 0.7162(9) 0.4396(9) 0.2177(12) 0.157(5) Uani 0.335(7) 1 d D U P D 4
C68 C 0.7552(13) 0.3927(12) 0.2167(18) 0.143(4) Uani 0.335(7) 1 d D U P D 4
H68A H 0.736911 0.360722 0.168583 0.172 Uiso 0.335(7) 1 calc R U P D 4
H68B H 0.765842 0.363554 0.267745 0.172 Uiso 0.335(7) 1 calc R U P D 4
C69 C 0.8130(12) 0.4259(15) 0.211(2) 0.147(6) Uani 0.335(7) 1 d D U P D 4
H69A H 0.842225 0.388240 0.210576 0.220 Uiso 0.335(7) 1 calc R U P D 4
H69B H 0.802745 0.454023 0.160189 0.220 Uiso 0.335(7) 1 calc R U P D 4
H69C H 0.831654 0.456854 0.259277 0.220 Uiso 0.335(7) 1 calc R U P D 4
C70 C 0.6779(13) 0.4214(13) 0.2649(18) 0.145(5) Uani 0.335(7) 1 d D U P D 4
H70A H 0.704173 0.404271 0.320357 0.174 Uiso 0.335(7) 1 calc R U P D 4
H70B H 0.649918 0.382106 0.236770 0.174 Uiso 0.335(7) 1 calc R U P D 4
C71 C 0.6404(19) 0.4838(17) 0.275(3) 0.129(6) Uani 0.335(7) 1 d D U P D 4
H71A H 0.614948 0.469368 0.307277 0.194 Uiso 0.335(7) 1 calc R U P D 4
H71B H 0.667995 0.522510 0.303543 0.194 Uiso 0.335(7) 1 calc R U P D 4
H71C H 0.613765 0.500355 0.219994 0.194 Uiso 0.335(7) 1 calc R U P D 4
O8 O 0.6270(10) 0.4304(12) 0.3546(12) 0.150(4) Uani 0.362(10) 1 d D U P E 5
C72 C 0.5770(11) 0.3971(16) 0.3230(14) 0.136(4) Uani 0.362(10) 1 d D U P E 5
H72A H 0.583230 0.357077 0.289210 0.163 Uiso 0.362(10) 1 calc R U P E 5
H72B H 0.545738 0.429394 0.285833 0.163 Uiso 0.362(10) 1 calc R U P E 5
C73 C 0.5534(14) 0.3681(17) 0.3889(17) 0.148(5) Uani 0.362(10) 1 d D U P E 5
H73A H 0.514608 0.342612 0.362171 0.222 Uiso 0.362(10) 1 calc R U P E 5
H73B H 0.583920 0.335372 0.425208 0.222 Uiso 0.362(10) 1 calc R U P E 5
H73C H 0.546449 0.407649 0.421833 0.222 Uiso 0.362(10) 1 calc R U P E 5
C74 C 0.6553(14) 0.4516(14) 0.294(2) 0.142(5) Uani 0.362(10) 1 d D U P E 5
H74A H 0.645760 0.416210 0.248954 0.171 Uiso 0.362(10) 1 calc R U P E 5
H74B H 0.700544 0.454557 0.321377 0.171 Uiso 0.362(10) 1 calc R U P E 5
C75 C 0.6293(12) 0.5239(13) 0.2602(15) 0.128(6) Uani 0.362(10) 1 d D U P E 5
H75A H 0.647505 0.539501 0.219415 0.192 Uiso 0.362(10) 1 calc R U P E 5
H75B H 0.584466 0.520296 0.233462 0.192 Uiso 0.362(10) 1 calc R U P E 5
H75C H 0.639036 0.558493 0.305602 0.192 Uiso 0.362(10) 1 calc R U P E 5
O9 O 0.487(3) 0.358(3) 0.363(3) 0.132(5) Uani 0.106(7) 1 d D U P F -6
C76 C 0.515(3) 0.307(3) 0.410(4) 0.129(5) Uani 0.106(7) 1 d D U P F -6
H76A H 0.518168 0.316040 0.467533 0.155 Uiso 0.106(7) 1 calc R U P F -6
H76B H 0.557479 0.301626 0.408284 0.155 Uiso 0.106(7) 1 calc R U P F -6
C77 C 0.478(4) 0.239(3) 0.378(5) 0.124(7) Uani 0.106(7) 1 d D U P F -6
H77A H 0.498940 0.198293 0.412824 0.186 Uiso 0.106(7) 1 calc R U P F -6
H77B H 0.436798 0.243984 0.379541 0.186 Uiso 0.106(7) 1 calc R U P F -6
H77C H 0.475963 0.229623 0.320512 0.186 Uiso 0.106(7) 1 calc R U P F -6
C78 C 0.459(2) 0.412(3) 0.396(5) 0.137(6) Uani 0.106(7) 1 d D U P F -6
H78A H 0.435158 0.388769 0.427229 0.164 Uiso 0.106(7) 1 calc R U P F -6
H78B H 0.429926 0.439289 0.349942 0.164 Uiso 0.106(7) 1 calc R U P F -6
C79 C 0.507(4) 0.461(4) 0.453(4) 0.142(10) Uani 0.106(7) 1 d D U P F -6
H79A H 0.486009 0.497668 0.474908 0.171 Uiso 0.106(7) 1 calc R U P F -6
H79B H 0.535056 0.434031 0.499080 0.171 Uiso 0.106(7) 1 calc R U P F -6
H79C H 0.529830 0.484494 0.421881 0.171 Uiso 0.106(7) 1 calc R U P F -6
C80 C 0.417(4) 0.280(4) 0.329(3) 0.109(5) Uani 0.151(8) 1 d D U P G 7
H80A H 0.395492 0.322367 0.338668 0.130 Uiso 0.151(8) 1 calc R U P G 7
H80B H 0.423201 0.245835 0.374925 0.130 Uiso 0.151(8) 1 calc R U P G 7
Cl4 Cl 0.3769(12) 0.2417(15) 0.2371(16) 0.117(5) Uani 0.151(8) 1 d D U P G 7
Cl5 Cl 0.4789(13) 0.301(2) 0.324(3) 0.211(15) Uani 0.151(8) 1 d . . P G 7
N1 N 0.05719(11) 0.50399(11) 0.38689(12) 0.0288(4) Uani 1 1 d . . . . .
N2 N 0.06511(11) 0.38805(11) 0.46683(12) 0.0294(4) Uani 1 1 d . . . . .
N3 N 0.16757(12) 0.50092(12) 0.36076(14) 0.0338(5) Uani 1 1 d . . . . .
N4 N 0.18604(12) 0.34814(13) 0.49343(14) 0.0358(5) Uani 1 1 d . . . . .
B1 B 0.3520(2) 0.5645(2) 0.2839(3) 0.0551(9) Uani 0.684(6) 1 d D U P H 1
O1 O 0.3411(2) 0.6362(3) 0.2928(4) 0.0600(13) Uani 0.684(6) 1 d D U P H 1
O2 O 0.4039(3) 0.5536(4) 0.2653(5) 0.0669(16) Uani 0.684(6) 1 d D U P H 1
C29 C 0.3964(4) 0.6744(4) 0.2959(5) 0.0705(16) Uani 0.684(6) 1 d D U P H 1
C30 C 0.4243(4) 0.6248(4) 0.2467(5) 0.0741(17) Uani 0.684(6) 1 d D U P H 1
C31 C 0.4352(4) 0.6818(5) 0.3877(5) 0.093(2) Uani 0.684(6) 1 d D U P H 1
H31A H 0.473381 0.707404 0.393267 0.140 Uiso 0.684(6) 1 calc R U P H 1
H31B H 0.411986 0.708369 0.416137 0.140 Uiso 0.684(6) 1 calc R U P H 1
H31C H 0.445280 0.634357 0.412490 0.140 Uiso 0.684(6) 1 calc R U P H 1
C32 C 0.3794(4) 0.7481(4) 0.2592(6) 0.099(3) Uani 0.684(6) 1 d D U P H 1
H32A H 0.416813 0.773777 0.261435 0.148 Uiso 0.684(6) 1 calc R U P H 1
H32B H 0.351874 0.743990 0.201415 0.148 Uiso 0.684(6) 1 calc R U P H 1
H32C H 0.358467 0.774335 0.291107 0.148 Uiso 0.684(6) 1 calc R U P H 1
C33 C 0.4000(5) 0.6372(5) 0.1529(5) 0.097(2) Uani 0.684(6) 1 d D U P H 1
H33A H 0.413401 0.684108 0.140756 0.146 Uiso 0.684(6) 1 calc R U P H 1
H33B H 0.416058 0.600228 0.125654 0.146 Uiso 0.684(6) 1 calc R U P H 1
H33C H 0.354855 0.635232 0.132186 0.146 Uiso 0.684(6) 1 calc R U P H 1
C34 C 0.4944(4) 0.6225(5) 0.2766(7) 0.095(2) Uani 0.684(6) 1 d D U P H 1
H34A H 0.510124 0.668450 0.265676 0.143 Uiso 0.684(6) 1 calc R U P H 1
H34B H 0.510546 0.612694 0.336313 0.143 Uiso 0.684(6) 1 calc R U P H 1
H34C H 0.507629 0.584750 0.247061 0.143 Uiso 0.684(6) 1 calc R U P H 1
B1B B 0.3520(2) 0.5645(2) 0.2839(3) 0.0551(9) Uani 0.316(6) 1 d D U P H 2
O1B O 0.3592(6) 0.6308(6) 0.3171(8) 0.066(2) Uani 0.316(6) 1 d D U P H 2
O2B O 0.3935(6) 0.5488(8) 0.2451(10) 0.063(2) Uani 0.316(6) 1 d D U P H 2
C29B C 0.3959(7) 0.6691(8) 0.2755(10) 0.075(3) Uani 0.316(6) 1 d D U P H 2
C30B C 0.4372(7) 0.6095(9) 0.2617(10) 0.077(3) Uani 0.316(6) 1 d D U P H 2
C31B C 0.4306(9) 0.7268(9) 0.3357(12) 0.095(4) Uani 0.316(6) 1 d D U P H 2
H31D H 0.455944 0.754121 0.310992 0.143 Uiso 0.316(6) 1 calc R U P H 2
H31E H 0.401111 0.758632 0.347436 0.143 Uiso 0.316(6) 1 calc R U P H 2
H31F H 0.457124 0.704666 0.387374 0.143 Uiso 0.316(6) 1 calc R U P H 2
C32B C 0.3532(9) 0.7004(9) 0.1963(11) 0.100(4) Uani 0.316(6) 1 d D U P H 2
H32D H 0.377275 0.726005 0.168131 0.149 Uiso 0.316(6) 1 calc R U P H 2
H32E H 0.329777 0.662131 0.160257 0.149 Uiso 0.316(6) 1 calc R U P H 2
H32F H 0.324784 0.733488 0.208494 0.149 Uiso 0.316(6) 1 calc R U P H 2
C33B C 0.4559(10) 0.6198(12) 0.1857(12) 0.106(4) Uani 0.316(6) 1 d D U P H 2
H33D H 0.484822 0.659744 0.195225 0.159 Uiso 0.316(6) 1 calc R U P H 2
H33E H 0.475714 0.576304 0.175686 0.159 Uiso 0.316(6) 1 calc R U P H 2
H33F H 0.419247 0.629972 0.137207 0.159 Uiso 0.316(6) 1 calc R U P H 2
C34B C 0.4949(8) 0.5947(12) 0.3356(14) 0.113(5) Uani 0.316(6) 1 d D U P H 2
H34D H 0.522813 0.635646 0.345083 0.170 Uiso 0.316(6) 1 calc R U P H 2
H34E H 0.483819 0.586626 0.385004 0.170 Uiso 0.316(6) 1 calc R U P H 2
H34F H 0.515537 0.552257 0.324601 0.170 Uiso 0.316(6) 1 calc R U P H 2
B2 B 0.3742(2) 0.2048(3) 0.5122(3) 0.0655(11) Uani 0.408(9) 1 d D U P I 1
O3 O 0.3488(6) 0.1402(6) 0.5096(14) 0.072(2) Uani 0.408(9) 1 d D U P I 1
O4 O 0.4327(4) 0.2045(5) 0.5055(8) 0.076(2) Uani 0.408(9) 1 d D U P I 1
C53 C 0.4003(7) 0.0902(7) 0.5250(10) 0.080(3) Uani 0.408(9) 1 d D U P I 1
C54 C 0.4464(6) 0.1320(7) 0.4942(10) 0.085(2) Uani 0.408(9) 1 d D U P I 1
C55 C 0.3749(11) 0.0195(10) 0.4844(16) 0.090(5) Uani 0.408(9) 1 d D U P I 1
H55A H 0.354665 0.026452 0.424525 0.135 Uiso 0.408(9) 1 calc R U P I 1
H55B H 0.344914 0.001094 0.508014 0.135 Uiso 0.408(9) 1 calc R U P I 1
H55C H 0.408668 -0.014755 0.494353 0.135 Uiso 0.408(9) 1 calc R U P I 1
C56 C 0.4297(9) 0.0853(9) 0.6202(10) 0.109(4) Uani 0.408(9) 1 d D U P I 1
H56A H 0.429605 0.132457 0.644533 0.164 Uiso 0.408(9) 1 calc R U P I 1
H56B H 0.472240 0.068256 0.635214 0.164 Uiso 0.408(9) 1 calc R U P I 1
H56C H 0.406068 0.051973 0.641307 0.164 Uiso 0.408(9) 1 calc R U P I 1
C57 C 0.4277(10) 0.1253(12) 0.3952(11) 0.120(5) Uani 0.408(9) 1 d D U P I 1
H57A H 0.385212 0.108093 0.371252 0.180 Uiso 0.408(9) 1 calc R U P I 1
H57B H 0.455466 0.091615 0.382337 0.180 Uiso 0.408(9) 1 calc R U P I 1
H57C H 0.431069 0.172065 0.371832 0.180 Uiso 0.408(9) 1 calc R U P I 1
C58 C 0.5126(6) 0.1162(9) 0.5362(14) 0.113(4) Uani 0.408(9) 1 d D U P I 1
H58A H 0.526885 0.138155 0.591328 0.170 Uiso 0.408(9) 1 calc R U P I 1
H58B H 0.536079 0.135509 0.503280 0.170 Uiso 0.408(9) 1 calc R U P I 1
H58C H 0.518528 0.064532 0.541671 0.170 Uiso 0.408(9) 1 calc R U P I 1
B2B B 0.3742(2) 0.2048(3) 0.5122(3) 0.0655(11) Uani 0.592(9) 1 d D U P I 2
O3B O 0.3410(4) 0.1427(4) 0.4982(9) 0.0690(18) Uani 0.592(9) 1 d D U P I 2
O4B O 0.4364(3) 0.1910(4) 0.5418(5) 0.0818(19) Uani 0.592(9) 1 d D U P I 2
C53B C 0.3849(5) 0.0842(5) 0.5302(6) 0.0730(19) Uani 0.592(9) 1 d D U P I 2
C54B C 0.4475(4) 0.1165(5) 0.5341(7) 0.085(2) Uani 0.592(9) 1 d D U P I 2
C55B C 0.3595(9) 0.0210(8) 0.4722(12) 0.110(5) Uani 0.592(9) 1 d D U P I 2
H55D H 0.356607 0.033886 0.415714 0.164 Uiso 0.592(9) 1 calc R U P I 2
H55E H 0.318450 0.008618 0.472641 0.164 Uiso 0.592(9) 1 calc R U P I 2
H55F H 0.387053 -0.019965 0.491012 0.164 Uiso 0.592(9) 1 calc R U P I 2
C56B C 0.3872(7) 0.0705(5) 0.6199(6) 0.094(3) Uani 0.592(9) 1 d D U P I 2
H56D H 0.390195 0.116056 0.648840 0.141 Uiso 0.592(9) 1 calc R U P I 2
H56E H 0.423138 0.041059 0.649045 0.141 Uiso 0.592(9) 1 calc R U P I 2
H56F H 0.349595 0.045653 0.618571 0.141 Uiso 0.592(9) 1 calc R U P I 2
C57B C 0.4547(6) 0.1089(7) 0.4450(9) 0.109(3) Uani 0.592(9) 1 d D U P I 2
H57D H 0.416433 0.124108 0.401776 0.164 Uiso 0.592(9) 1 calc R U P I 2
H57E H 0.463138 0.059096 0.435753 0.164 Uiso 0.592(9) 1 calc R U P I 2
H57F H 0.488783 0.138916 0.443049 0.164 Uiso 0.592(9) 1 calc R U P I 2
C58B C 0.5043(5) 0.0958(7) 0.5993(10) 0.122(4) Uani 0.592(9) 1 d D U P I 2
H58D H 0.538218 0.125748 0.596398 0.183 Uiso 0.592(9) 1 calc R U P I 2
H58E H 0.513347 0.045760 0.591997 0.183 Uiso 0.592(9) 1 calc R U P I 2
H58F H 0.499734 0.101986 0.653494 0.183 Uiso 0.592(9) 1 calc R U P I 2
F1 F -0.04637(19) 0.3356(2) 0.13688(16) 0.1242(15) Uani 1 1 d . . . . .
F2 F 0.02897(18) 0.26484(13) 0.2147(2) 0.0944(10) Uani 1 1 d . . . . .
F3 F 0.05280(15) 0.36428(12) 0.16031(16) 0.0796(8) Uani 1 1 d . . . . .
F4 F -0.00273(15) 0.42888(13) 0.22081(18) 0.0812(8) Uani 1 1 d . . . . .
F5 F -0.02768(13) 0.32904(15) 0.27251(16) 0.0772(7) Uani 1 1 d . . . . .
F6 F 0.07219(13) 0.35610(15) 0.29753(16) 0.0781(7) Uani 1 1 d . . . . .
P1 P 0.13445(4) 0.57662(4) 0.33432(4) 0.03238(16) Uani 1 1 d . . . . .
P2 P 0.15445(4) 0.29588(4) 0.54086(4) 0.03402(16) Uani 1 1 d . . . . .
P3 P 0.01236(5) 0.34706(5) 0.21628(5) 0.0507(2) Uani 1 1 d . . . . .
Cl1 Cl 0.17671(4) 0.51844(4) 0.56639(4) 0.03982(16) Uani 1 1 d . . . . .
Fe1 Fe 0.14003(2) 0.44431(2) 0.44753(2) 0.03140(11) Uani 1 1 d . . . . .

loop_
_atom_site_aniso_label
_atom_site_aniso_U_11
_atom_site_aniso_U_22
_atom_site_aniso_U_33
_atom_site_aniso_U_23
_atom_site_aniso_U_13
_atom_site_aniso_U_12
C1 0.0369(15) 0.0311(12) 0.0260(11) 0.0012(9) 0.0139(10) 0.0032(10)
C2 0.0408(17) 0.0359(13) 0.0301(12) 0.0046(10) 0.0129(11) 0.0079(11)
C3 0.0413(17) 0.0382(14) 0.0335(13) 0.0066(11) 0.0138(12) 0.0147(12)
C4 0.0353(16) 0.0410(14) 0.0285(11) 0.0015(10) 0.0123(11) 0.0051(11)
C5 0.0337(15) 0.0322(12) 0.0234(10) 0.0009(9) 0.0126(10) 0.0048(10)
C6 0.0339(15) 0.0333(12) 0.0232(10) -0.0001(9) 0.0124(10) 0.0041(10)
C7 0.0344(15) 0.0387(13) 0.0302(12) 0.0018(10) 0.0156(11) 0.0049(11)
C8 0.0381(17) 0.0405(14) 0.0353(13) 0.0026(11) 0.0191(12) -0.0007(11)
C9 0.0476(18) 0.0357(13) 0.0360(13) 0.0086(11) 0.0223(13) 0.0058(12)
C10 0.0414(16) 0.0334(12) 0.0272(11) 0.0045(9) 0.0169(11) 0.0093(11)
C11 0.0490(19) 0.0391(14) 0.0347(13) 0.0056(11) 0.0221(13) 0.0079(12)
C12 0.071(3) 0.061(2) 0.0363(15) -0.0018(14) 0.0230(16) -0.0128(18)
C13 0.089(4) 0.095(3) 0.0372(17) -0.0046(18) 0.025(2) -0.015(3)
C14 0.098(4) 0.088(3) 0.0388(18) 0.0155(19) 0.035(2) 0.008(3)
C15 0.104(4) 0.065(2) 0.057(2) 0.0190(19) 0.044(2) -0.004(2)
C16 0.080(3) 0.0524(19) 0.0464(17) 0.0056(14) 0.0367(19) -0.0056(17)
C17 0.0479(19) 0.0389(14) 0.0400(14) -0.0042(11) 0.0229(13) -0.0059(12)
C18 0.057(2) 0.0385(15) 0.0585(19) -0.0064(13) 0.0307(17) -0.0038(14)
C19 0.081(3) 0.0455(19) 0.084(3) -0.0226(18) 0.047(3) -0.0126(19)
C20 0.085(4) 0.063(3) 0.084(3) -0.033(2) 0.035(3) -0.030(2)
C21 0.075(3) 0.077(3) 0.062(2) -0.015(2) 0.011(2) -0.025(2)
C22 0.055(2) 0.0530(19) 0.0512(18) -0.0058(15) 0.0145(16) -0.0093(16)
C23 0.0356(16) 0.0379(14) 0.0326(12) -0.0001(10) 0.0152(11) 0.0021(11)
C24 0.0445(18) 0.0380(14) 0.0385(14) -0.0045(11) 0.0226(13) -0.0023(12)
C25 0.055(2) 0.0417(15) 0.0492(17) -0.0060(13) 0.0272(15) 0.0033(14)
C26 0.043(2) 0.0525(18) 0.0557(18) -0.0075(14) 0.0278(15) 0.0001(14)
C27 0.0394(19) 0.0457(16) 0.0555(18) -0.0005(13) 0.0239(15) -0.0024(13)
C28 0.0406(18) 0.0377(14) 0.0518(17) -0.0003(12) 0.0229(14) -0.0006(12)
C35 0.0509(19) 0.0343(13) 0.0359(13) 0.0072(10) 0.0227(13) 0.0113(12)
C36 0.061(2) 0.0432(16) 0.0370(14) 0.0035(12) 0.0192(14) 0.0066(14)
C37 0.083(3) 0.0478(18) 0.0493(18) -0.0052(14) 0.0306(19) -0.0017(18)
C38 0.111(4) 0.0360(17) 0.068(2) 0.0002(16) 0.048(3) 0.0078(19)
C39 0.102(4) 0.0442(19) 0.062(2) 0.0119(17) 0.033(2) 0.029(2)
C40 0.072(3) 0.0408(16) 0.0474(17) 0.0062(13) 0.0193(17) 0.0202(16)
C41 0.0463(18) 0.0397(14) 0.0321(13) 0.0082(11) 0.0149(12) 0.0138(12)
C42 0.063(2) 0.0360(14) 0.0376(14) 0.0068(11) 0.0230(14) 0.0105(13)
C43 0.077(3) 0.0452(17) 0.0388(15) 0.0134(13) 0.0288(16) 0.0186(16)
C44 0.074(3) 0.0544(19) 0.0343(15) 0.0035(13) 0.0143(16) 0.0133(18)
C45 0.066(3) 0.060(2) 0.0371(15) 0.0014(14) 0.0092(16) -0.0025(18)
C46 0.048(2) 0.0521(18) 0.0367(14) 0.0054(13) 0.0133(13) 0.0044(14)
C47 0.0359(16) 0.0491(16) 0.0272(11) 0.0041(11) 0.0126(11) 0.0109(12)
C48 0.0408(19) 0.0518(18) 0.0500(17) 0.0028(14) 0.0208(14) 0.0070(14)
C49 0.038(2) 0.065(2) 0.063(2) -0.0047(17) 0.0175(16) -0.0017(16)
C50 0.035(2) 0.074(2) 0.063(2) -0.0062(18) 0.0197(16) 0.0065(16)
C51 0.046(2) 0.067(2) 0.0483(18) -0.0028(15) 0.0184(15) 0.0185(17)
C52 0.0427(18) 0.0509(17) 0.0349(13) 0.0006(12) 0.0156(12) 0.0128(13)
C59 0.163(7) 0.080(5) 0.105(6) -0.014(5) 0.090(5) -0.005(6)
Cl2 0.166(4) 0.0892(19) 0.196(4) -0.0067(19) 0.121(3) 0.0098(19)
Cl3 0.259(5) 0.0771(17) 0.135(3) 0.0226(16) 0.110(3) 0.052(2)
O5 0.113(7) 0.141(8) 0.105(6) 0.001(6) 0.033(6) 0.003(6)
C60 0.100(7) 0.122(8) 0.085(7) 0.005(6) 0.049(6) 0.023(6)
C61 0.109(12) 0.118(12) 0.094(11) -0.012(9) 0.047(9) 0.011(10)
C62 0.122(8) 0.146(8) 0.117(7) -0.005(6) 0.028(7) -0.003(7)
C63 0.130(9) 0.159(9) 0.140(9) -0.008(8) 0.036(8) -0.011(8)
O6 0.121(8) 0.160(8) 0.145(7) -0.010(7) 0.053(7) -0.018(7)
C64 0.127(8) 0.160(8) 0.148(8) -0.014(7) 0.042(7) -0.012(8)
C65 0.127(10) 0.157(10) 0.134(10) 0.003(9) 0.032(9) -0.007(9)
C66 0.128(8) 0.154(8) 0.139(8) -0.013(7) 0.052(6) -0.019(7)
C67 0.128(10) 0.148(11) 0.127(11) -0.005(11) 0.067(9) -0.029(10)
O7 0.180(9) 0.134(8) 0.147(8) -0.009(7) 0.041(8) -0.006(7)
C68 0.179(8) 0.113(8) 0.148(7) -0.013(7) 0.070(7) 0.008(7)
C69 0.210(12) 0.105(11) 0.137(11) -0.028(10) 0.075(11) 0.015(11)
C70 0.146(8) 0.147(8) 0.138(8) -0.004(7) 0.045(7) -0.026(7)
C71 0.132(9) 0.143(11) 0.120(10) -0.007(10) 0.054(8) -0.031(9)
O8 0.130(8) 0.159(7) 0.153(7) -0.026(6) 0.038(6) -0.008(7)
C72 0.122(8) 0.155(8) 0.139(7) -0.023(7) 0.056(6) -0.010(7)
C73 0.133(9) 0.159(9) 0.140(8) -0.008(8) 0.032(8) 0.000(8)
C74 0.133(8) 0.151(8) 0.139(8) -0.014(7) 0.043(7) -0.020(7)
C75 0.120(11) 0.160(13) 0.121(11) -0.019(11) 0.063(9) -0.029(11)
O9 0.122(8) 0.147(9) 0.117(7) -0.003(7) 0.029(7) -0.002(7)
C76 0.120(9) 0.145(9) 0.116(8) -0.002(7) 0.031(8) -0.001(8)
C77 0.117(11) 0.141(11) 0.110(10) 0.000(10) 0.034(10) 0.006(10)
C78 0.125(10) 0.151(10) 0.122(9) -0.002(9) 0.027(9) -0.004(9)
C79 0.125(16) 0.154(17) 0.132(16) 0.011(15) 0.023(16) -0.015(16)
C80 0.106(8) 0.129(9) 0.096(8) 0.006(7) 0.042(8) 0.014(7)
Cl4 0.112(10) 0.130(10) 0.108(8) 0.008(7) 0.038(7) 0.015(8)
Cl5 0.13(2) 0.27(3) 0.27(3) 0.00(3) 0.12(2) 0.034(19)
N1 0.0342(13) 0.0296(10) 0.0243(9) 0.0000(7) 0.0124(8) 0.0035(8)
N2 0.0346(13) 0.0326(10) 0.0232(9) 0.0029(8) 0.0129(8) 0.0058(9)
N3 0.0374(14) 0.0341(11) 0.0344(11) 0.0037(9) 0.0183(10) 0.0045(9)
N4 0.0364(14) 0.0425(12) 0.0314(11) 0.0077(9) 0.0156(10) 0.0123(10)
B1 0.0395(19) 0.0567(19) 0.075(2) -0.0018(17) 0.0275(17) -0.0067(15)
O1 0.041(3) 0.053(2) 0.090(3) 0.003(2) 0.027(2) -0.0081(18)
O2 0.044(3) 0.072(3) 0.091(4) -0.004(2) 0.031(2) -0.009(2)
C29 0.050(3) 0.065(3) 0.100(4) 0.003(3) 0.029(3) -0.019(2)
C30 0.055(3) 0.075(3) 0.098(3) 0.014(3) 0.034(3) -0.016(3)
C31 0.074(5) 0.095(5) 0.105(5) 0.000(4) 0.023(4) -0.022(4)
C32 0.079(5) 0.071(4) 0.138(6) 0.023(4) 0.027(5) -0.017(4)
C33 0.100(6) 0.103(5) 0.095(5) 0.025(4) 0.043(4) -0.016(5)
C34 0.052(4) 0.114(6) 0.127(6) 0.021(5) 0.041(4) -0.008(4)
B1B 0.0395(19) 0.0567(19) 0.075(2) -0.0018(17) 0.0275(17) -0.0067(15)
O1B 0.045(4) 0.061(4) 0.089(4) -0.008(4) 0.021(4) -0.011(3)
O2B 0.044(4) 0.073(4) 0.086(4) 0.006(4) 0.041(4) -0.013(3)
C29B 0.055(4) 0.068(4) 0.101(4) 0.005(4) 0.026(4) -0.016(4)
C30B 0.055(4) 0.080(4) 0.100(4) 0.004(4) 0.033(4) -0.012(4)
C31B 0.082(8) 0.080(7) 0.119(8) 0.009(7) 0.028(7) -0.034(6)
C32B 0.097(8) 0.077(7) 0.111(8) 0.025(7) 0.019(7) -0.023(7)
C33B 0.087(8) 0.123(9) 0.119(8) -0.001(8) 0.049(7) -0.020(8)
C34B 0.071(9) 0.113(10) 0.137(10) 0.016(9) 0.014(9) 0.000(8)
B2 0.055(2) 0.072(2) 0.070(2) -0.0087(19) 0.0229(19) 0.0255(19)
O3 0.063(4) 0.072(4) 0.082(4) 0.010(3) 0.024(4) 0.032(3)
O4 0.054(3) 0.078(4) 0.093(4) -0.013(4) 0.021(3) 0.028(3)
C53 0.070(4) 0.071(4) 0.091(4) -0.002(4) 0.020(4) 0.037(4)
C54 0.066(4) 0.085(4) 0.102(5) -0.017(4) 0.028(4) 0.039(3)
C55 0.075(9) 0.070(7) 0.108(9) -0.017(7) 0.010(8) 0.032(7)
C56 0.095(8) 0.084(7) 0.126(8) -0.009(6) 0.010(7) 0.034(7)
C57 0.109(11) 0.130(10) 0.125(11) -0.025(9) 0.046(9) 0.041(9)
C58 0.080(7) 0.095(7) 0.149(9) -0.028(7) 0.020(7) 0.045(6)
B2B 0.055(2) 0.072(2) 0.070(2) -0.0087(19) 0.0229(19) 0.0255(19)
O3B 0.062(3) 0.064(3) 0.079(4) 0.005(3) 0.022(3) 0.034(2)
O4B 0.055(3) 0.082(3) 0.098(4) -0.013(3) 0.012(3) 0.035(2)
C53B 0.071(4) 0.068(3) 0.079(3) -0.004(3) 0.026(3) 0.037(3)
C54B 0.067(3) 0.083(4) 0.101(4) -0.007(3) 0.023(4) 0.035(3)
C55B 0.101(9) 0.080(6) 0.118(8) -0.015(6) -0.001(7) 0.051(6)
C56B 0.120(8) 0.078(5) 0.079(5) 0.017(4) 0.029(5) 0.039(5)
C57B 0.106(7) 0.112(6) 0.129(8) -0.014(6) 0.065(6) 0.043(5)
C58B 0.082(6) 0.107(6) 0.140(8) -0.006(6) -0.010(6) 0.052(5)
F1 0.133(3) 0.169(3) 0.0465(14) -0.0040(17) 0.0006(16) -0.077(3)
F2 0.161(3) 0.0482(12) 0.109(2) -0.0198(13) 0.091(2) -0.0278(15)
F3 0.129(3) 0.0588(13) 0.0834(16) -0.0068(11) 0.0779(18) -0.0184(14)
F4 0.099(2) 0.0619(14) 0.0966(19) -0.0060(13) 0.0518(17) 0.0034(14)
F5 0.084(2) 0.0968(18) 0.0694(15) -0.0092(13) 0.0507(14) -0.0248(15)
F6 0.0733(19) 0.0884(18) 0.0698(15) -0.0215(13) 0.0211(13) -0.0147(14)
P1 0.0387(4) 0.0318(3) 0.0307(3) 0.0018(2) 0.0172(3) 0.0011(3)
P2 0.0401(4) 0.0363(3) 0.0287(3) 0.0070(3) 0.0157(3) 0.0118(3)
P3 0.0698(7) 0.0499(5) 0.0398(4) -0.0162(3) 0.0284(4) -0.0221(4)
Cl1 0.0362(4) 0.0495(4) 0.0358(3) -0.0045(3) 0.0150(3) 0.0029(3)
Fe1 0.0319(2) 0.0351(2) 0.02973(18) 0.00647(14) 0.01395(15) 0.00663(15)

loop_
_atom_type_symbol
_atom_type_description
_atom_type_scat_dispersion_real
_atom_type_scat_dispersion_imag
_atom_type_scat_source
C C 0.0033 0.0016 'International Tables Vol C Tables 4.2.6.8 and 6.1.1.4'
H H 0.0000 0.0000 'International Tables Vol C Tables 4.2.6.8 and 6.1.1.4'
B B 0.0013 0.0007 'International Tables Vol C Tables 4.2.6.8 and 6.1.1.4'
N N 0.0061 0.0033 'International Tables Vol C Tables 4.2.6.8 and 6.1.1.4'
O O 0.0106 0.0060 'International Tables Vol C Tables 4.2.6.8 and 6.1.1.4'
F F 0.0171 0.0103 'International Tables Vol C Tables 4.2.6.8 and 6.1.1.4'
P P 0.1023 0.0942 'International Tables Vol C Tables 4.2.6.8 and 6.1.1.4'
Cl Cl 0.1484 0.1585 'International Tables Vol C Tables 4.2.6.8 and 6.1.1.4'
Fe Fe 0.3463 0.8444 'International Tables Vol C Tables 4.2.6.8 and 6.1.1.4'

loop_
_geom_angle_atom_site_label_1
_geom_angle_atom_site_label_2
_geom_angle_atom_site_label_3
_geom_angle
_geom_angle_site_symmetry_1
_geom_angle_site_symmetry_3
_geom_angle_publ_flag
N1 C1 C2 122.0(3) . . ?
N1 C1 P1 112.4(2) . . ?
C2 C1 P1 125.5(2) . . ?
C1 C2 C3 118.6(2) . . ?
C1 C2 H2 120.7 . . ?
C3 C2 H2 120.7 . . ?
C4 C3 C2 119.9(3) . . ?
C4 C3 H3 120.1 . . ?
C2 C3 H3 120.1 . . ?
C3 C4 C5 118.0(3) . . ?
C3 C4 H4 121.0 . . ?
C5 C4 H4 121.0 . . ?
N1 C5 C4 121.9(2) . . ?
N1 C5 C6 113.3(2) . . ?
C4 C5 C6 124.8(3) . . ?
N2 C6 C7 122.2(2) . . ?
N2 C6 C5 113.2(2) . . ?
C7 C6 C5 124.5(2) . . ?
C8 C7 C6 118.4(3) . . ?
C8 C7 H7 120.8 . . ?
C6 C7 H7 120.8 . . ?
C7 C8 C9 119.5(3) . . ?
C7 C8 H8 120.3 . . ?
C9 C8 H8 120.3 . . ?
C10 C9 C8 118.4(2) . . ?
C10 C9 H9 120.8 . . ?
C8 C9 H9 120.8 . . ?
N2 C10 C9 122.8(3) . . ?
N2 C10 P2 113.1(2) . . ?
C9 C10 P2 124.1(2) . . ?
C12 C11 C16 119.9(3) . . ?
C12 C11 P1 118.0(2) . . ?
C16 C11 P1 122.1(3) . . ?
C11 C12 C13 119.8(3) . . ?
C11 C12 H12 120.1 . . ?
C13 C12 H12 120.1 . . ?
C14 C13 C12 120.1(4) . . ?
C14 C13 H13 119.9 . . ?
C12 C13 H13 119.9 . . ?
C15 C14 C13 120.5(3) . . ?
C15 C14 H14 119.7 . . ?
C13 C14 H14 119.7 . . ?
C14 C15 C16 120.7(4) . . ?
C14 C15 H15 119.6 . . ?
C16 C15 H15 119.6 . . ?
C11 C16 C15 118.9(4) . . ?
C11 C16 H16 120.5 . . ?
C15 C16 H16 120.5 . . ?
C22 C17 C18 120.1(3) . . ?
C22 C17 P1 119.8(3) . . ?
C18 C17 P1 120.1(3) . . ?
C19 C18 C17 118.0(4) . . ?
C19 C18 H18 121.0 . . ?
C17 C18 H18 121.0 . . ?
C20 C19 C18 121.2(4) . . ?
C20 C19 H19 119.4 . . ?
C18 C19 H19 119.4 . . ?
C19 C20 C21 120.7(4) . . ?
C19 C20 H20 119.6 . . ?
C21 C20 H20 119.6 . . ?
C22 C21 C20 118.9(5) . . ?
C22 C21 H21 120.6 . . ?
C20 C21 H21 120.6 . . ?
C17 C22 C21 121.0(4) . . ?
C17 C22 H22 119.5 . . ?
C21 C22 H22 119.5 . . ?
C28 C23 C24 117.9(3) . . ?
C28 C23 N3 123.8(2) . . ?
C24 C23 N3 118.3(2) . . ?
C23 C24 C25 120.4(3) . . ?
C23 C24 H24 119.8 . . ?
C25 C24 H24 119.8 . . ?
C26 C25 C24 120.7(3) . . ?
C26 C25 H25 119.7 . . ?
C24 C25 H25 119.7 . . ?
C27 C26 C25 119.9(3) . . ?
C27 C26 H26 120.1 . . ?
C25 C26 H26 120.1 . . ?
C26 C27 C28 118.5(3) . . ?
C26 C27 B1B 123.0(3) . . ?
C28 C27 B1B 118.5(3) . . ?
C26 C27 B1 123.0(3) . . ?
C28 C27 B1 118.5(3) . . ?
C23 C28 C27 122.6(3) . . ?
C23 C28 H28 118.7 . . ?
C27 C28 H28 118.7 . . ?
C40 C35 C36 120.1(3) . . ?
C40 C35 P2 120.9(3) . . ?
C36 C35 P2 119.0(2) . . ?
C37 C36 C35 120.1(3) . . ?
C37 C36 H36 119.9 . . ?
C35 C36 H36 119.9 . . ?
C36 C37 C38 119.4(4) . . ?
C36 C37 H37 120.3 . . ?
C38 C37 H37 120.3 . . ?
C39 C38 C37 121.0(3) . . ?
C39 C38 H38 119.5 . . ?
C37 C38 H38 119.5 . . ?
C38 C39 C40 120.5(4) . . ?
C38 C39 H39 119.8 . . ?
C40 C39 H39 119.8 . . ?
C39 C40 C35 118.9(4) . . ?
C39 C40 H40 120.5 . . ?
C35 C40 H40 120.5 . . ?
C46 C41 C42 120.2(3) . . ?
C46 C41 P2 118.0(2) . . ?
C42 C41 P2 121.2(3) . . ?
C43 C42 C41 119.1(3) . . ?
C43 C42 H42 120.5 . . ?
C41 C42 H42 120.5 . . ?
C44 C43 C42 120.6(3) . . ?
C44 C43 H43 119.7 . . ?
C42 C43 H43 119.7 . . ?
C43 C44 C45 120.2(3) . . ?
C43 C44 H44 119.9 . . ?
C45 C44 H44 119.9 . . ?
C44 C45 C46 120.6(4) . . ?
C44 C45 H45 119.7 . . ?
C46 C45 H45 119.7 . . ?
C41 C46 C45 119.4(3) . . ?
C41 C46 H46 120.3 . . ?
C45 C46 H46 120.3 . . ?
C52 C47 C48 117.1(3) . . ?
C52 C47 N4 122.8(3) . . ?
C48 C47 N4 120.0(3) . . ?
C49 C48 C47 121.6(3) . . ?
C49 C48 H48 119.2 . . ?
C47 C48 H48 119.2 . . ?
C50 C49 C48 120.1(4) . . ?
C50 C49 H49 120.0 . . ?
C48 C49 H49 120.0 . . ?
C51 C50 C49 120.2(4) . . ?
C51 C50 H50 119.9 . . ?
C49 C50 H50 119.9 . . ?
C50 C51 C52 119.4(3) . . ?
C50 C51 B2B 121.1(4) . . ?
C52 C51 B2B 119.4(4) . . ?
C50 C51 B2 121.1(4) . . ?
C52 C51 B2 119.4(4) . . ?
C47 C52 C51 121.5(3) . . ?
C47 C52 H52 119.3 . . ?
C51 C52 H52 119.3 . . ?
Cl2 C59 Cl3 118.6(8) . . ?
Cl2 C59 H59A 107.7 . . ?
Cl3 C59 H59A 107.7 . . ?
Cl2 C59 H59B 107.7 . . ?
Cl3 C59 H59B 107.7 . . ?
H59A C59 H59B 107.1 . . ?
C60 O5 C62 118.0(17) . . ?
O5 C60 C61 108(2) . . ?
O5 C60 H60A 110.0 . . ?
C61 C60 H60A 110.0 . . ?
O5 C60 H60B 110.0 . . ?
C61 C60 H60B 110.0 . . ?
H60A C60 H60B 108.4 . . ?
C60 C61 H61A 109.5 . . ?
C60 C61 H61B 109.5 . . ?
H61A C61 H61B 109.5 . . ?
C60 C61 H61C 109.5 . . ?
H61A C61 H61C 109.5 . . ?
H61B C61 H61C 109.5 . . ?
O5 C62 C63 108.4(18) . . ?
O5 C62 H62A 110.0 . . ?
C63 C62 H62A 110.0 . . ?
O5 C62 H62B 110.0 . . ?
C63 C62 H62B 110.0 . . ?
H62A C62 H62B 108.4 . . ?
C62 C63 H63A 109.5 . . ?
C62 C63 H63B 109.5 . . ?
H63A C63 H63B 109.5 . . ?
C62 C63 H63C 109.5 . . ?
H63A C63 H63C 109.5 . . ?
H63B C63 H63C 109.5 . . ?
C64 O6 C66 124(3) . . ?
O6 C64 C65 107(2) . . ?
O6 C64 H64A 110.3 . . ?
C65 C64 H64A 110.3 . . ?
O6 C64 H64B 110.3 . . ?
C65 C64 H64B 110.3 . . ?
H64A C64 H64B 108.6 . . ?
C64 C65 H65A 109.5 . . ?
C64 C65 H65B 109.5 . . ?
H65A C65 H65B 109.5 . . ?
C64 C65 H65C 109.5 . . ?
H65A C65 H65C 109.5 . . ?
H65B C65 H65C 109.5 . . ?
O6 C66 C67 116(3) . . ?
O6 C66 H66A 108.2 . . ?
C67 C66 H66A 108.2 . . ?
O6 C66 H66B 108.2 . . ?
C67 C66 H66B 108.2 . . ?
H66A C66 H66B 107.3 . . ?
C66 C67 H67A 109.5 . . ?
C66 C67 H67B 109.5 . . ?
H67A C67 H67B 109.5 . . ?
C66 C67 H67C 109.5 . . ?
H67A C67 H67C 109.5 . . ?
H67B C67 H67C 109.5 . . ?
C68 O7 C70 115.2(18) . . ?
O7 C68 C69 112(2) . . ?
O7 C68 H68A 109.3 . . ?
C69 C68 H68A 109.3 . . ?
O7 C68 H68B 109.3 . . ?
C69 C68 H68B 109.3 . . ?
H68A C68 H68B 108.0 . . ?
C68 C69 H69A 109.5 . . ?
C68 C69 H69B 109.5 . . ?
H69A C69 H69B 109.5 . . ?
C68 C69 H69C 109.5 . . ?
H69A C69 H69C 109.5 . . ?
H69B C69 H69C 109.5 . . ?
O7 C70 C71 112(2) . . ?
O7 C70 H70A 109.2 . . ?
C71 C70 H70A 109.2 . . ?
O7 C70 H70B 109.2 . . ?
C71 C70 H70B 109.2 . . ?
H70A C70 H70B 107.9 . . ?
C70 C71 H71A 109.5 . . ?
C70 C71 H71B 109.5 . . ?
H71A C71 H71B 109.5 . . ?
C70 C71 H71C 109.5 . . ?
H71A C71 H71C 109.5 . . ?
H71B C71 H71C 109.5 . . ?
C72 O8 C74 113.6(18) . . ?
O8 C72 C73 111.7(19) . . ?
O8 C72 H72A 109.3 . . ?
C73 C72 H72A 109.3 . . ?
O8 C72 H72B 109.3 . . ?
C73 C72 H72B 109.3 . . ?
H72A C72 H72B 107.9 . . ?
C72 C73 H73A 109.5 . . ?
C72 C73 H73B 109.5 . . ?
H73A C73 H73B 109.5 . . ?
C72 C73 H73C 109.5 . . ?
H73A C73 H73C 109.5 . . ?
H73B C73 H73C 109.5 . . ?
O8 C74 C75 107.7(19) . . ?
O8 C74 H74A 110.2 . . ?
C75 C74 H74A 110.2 . . ?
O8 C74 H74B 110.2 . . ?
C75 C74 H74B 110.2 . . ?
H74A C74 H74B 108.5 . . ?
C74 C75 H75A 109.5 . . ?
C74 C75 H75B 109.5 . . ?
H75A C75 H75B 109.5 . . ?
C74 C75 H75C 109.5 . . ?
H75A C75 H75C 109.5 . . ?
H75B C75 H75C 109.5 . . ?
C76 O9 C78 119(3) . . ?
O9 C76 C77 108(3) . . ?
O9 C76 H76A 110.1 . . ?
C77 C76 H76A 110.1 . . ?
O9 C76 H76B 110.1 . . ?
C77 C76 H76B 110.1 . . ?
H76A C76 H76B 108.4 . . ?
C76 C77 H77A 109.5 . . ?
C76 C77 H77B 109.5 . . ?
H77A C77 H77B 109.5 . . ?
C76 C77 H77C 109.5 . . ?
H77A C77 H77C 109.5 . . ?
H77B C77 H77C 109.5 . . ?
O9 C78 C79 111(3) . . ?
O9 C78 H78A 109.4 . . ?
C79 C78 H78A 109.4 . . ?
O9 C78 H78B 109.4 . . ?
C79 C78 H78B 109.4 . . ?
H78A C78 H78B 108.0 . . ?
C78 C79 H79A 109.5 . . ?
C78 C79 H79B 109.5 . . ?
H79A C79 H79B 109.5 . . ?
C78 C79 H79C 109.5 . . ?
H79A C79 H79C 109.5 . . ?
H79B C79 H79C 109.5 . . ?
Cl5 C80 Cl4 107(4) . . ?
Cl5 C80 H80A 110.4 . . ?
Cl4 C80 H80A 110.4 . . ?
Cl5 C80 H80B 110.4 . . ?
Cl4 C80 H80B 110.4 . . ?
H80A C80 H80B 108.6 . . ?
C1 N1 C5 119.6(2) . . ?
C1 N1 Fe1 120.07(19) . . ?
C5 N1 Fe1 120.27(16) . . ?
C10 N2 C6 118.6(2) . . ?
C10 N2 Fe1 121.07(19) . . ?
C6 N2 Fe1 120.31(17) . . ?
C23 N3 P1 119.41(18) . . ?
C23 N3 Fe1 125.69(17) . . ?
P1 N3 Fe1 114.60(12) . . ?
C47 N4 P2 122.17(19) . . ?
C47 N4 Fe1 117.68(19) . . ?
P2 N4 Fe1 117.01(13) . . ?
O2 B1 O1 112.3(5) . . ?
O2 B1 C27 127.2(5) . . ?
O1 B1 C27 120.5(4) . . ?
B1 O1 C29 107.0(5) . . ?
B1 O2 C30 106.6(6) . . ?
O1 C29 C32 109.7(6) . . ?
O1 C29 C31 106.2(6) . . ?
C32 C29 C31 108.8(7) . . ?
O1 C29 C30 102.2(5) . . ?
C32 C29 C30 115.0(7) . . ?
C31 C29 C30 114.4(7) . . ?
O2 C30 C34 106.4(7) . . ?
O2 C30 C33 109.6(7) . . ?
C34 C30 C33 108.6(7) . . ?
O2 C30 C29 101.7(5) . . ?
C34 C30 C29 115.6(7) . . ?
C33 C30 C29 114.5(7) . . ?
C29 C31 H31A 109.5 . . ?
C29 C31 H31B 109.5 . . ?
H31A C31 H31B 109.5 . . ?
C29 C31 H31C 109.5 . . ?
H31A C31 H31C 109.5 . . ?
H31B C31 H31C 109.5 . . ?
C29 C32 H32A 109.5 . . ?
C29 C32 H32B 109.5 . . ?
H32A C32 H32B 109.5 . . ?
C29 C32 H32C 109.5 . . ?
H32A C32 H32C 109.5 . . ?
H32B C32 H32C 109.5 . . ?
C30 C33 H33A 109.5 . . ?
C30 C33 H33B 109.5 . . ?
H33A C33 H33B 109.5 . . ?
C30 C33 H33C 109.5 . . ?
H33A C33 H33C 109.5 . . ?
H33B C33 H33C 109.5 . . ?
C30 C34 H34A 109.5 . . ?
C30 C34 H34B 109.5 . . ?
H34A C34 H34B 109.5 . . ?
C30 C34 H34C 109.5 . . ?
H34A C34 H34C 109.5 . . ?
H34B C34 H34C 109.5 . . ?
O1B B1B O2B 113.2(8) . . ?
O1B B1B C27 125.6(7) . . ?
O2B B1B C27 120.9(7) . . ?
B1B O1B C29B 104.6(10) . . ?
B1B O2B C30B 106.5(10) . . ?
O1B C29B C32B 108.9(13) . . ?
O1B C29B C31B 106.0(12) . . ?
C32B C29B C31B 111.5(13) . . ?
O1B C29B C30B 102.2(11) . . ?
C32B C29B C30B 113.2(14) . . ?
C31B C29B C30B 114.3(13) . . ?
O2B C30B C34B 111.4(14) . . ?
O2B C30B C33B 108.0(13) . . ?
C34B C30B C33B 108.1(14) . . ?
O2B C30B C29B 99.8(11) . . ?
C34B C30B C29B 114.7(14) . . ?
C33B C30B C29B 114.5(14) . . ?
C29B C31B H31D 109.5 . . ?
C29B C31B H31E 109.5 . . ?
H31D C31B H31E 109.5 . . ?
C29B C31B H31F 109.5 . . ?
H31D C31B H31F 109.5 . . ?
H31E C31B H31F 109.5 . . ?
C29B C32B H32D 109.5 . . ?
C29B C32B H32E 109.5 . . ?
H32D C32B H32E 109.5 . . ?
C29B C32B H32F 109.5 . . ?
H32D C32B H32F 109.5 . . ?
H32E C32B H32F 109.5 . . ?
C30B C33B H33D 109.5 . . ?
C30B C33B H33E 109.5 . . ?
H33D C33B H33E 109.5 . . ?
C30B C33B H33F 109.5 . . ?
H33D C33B H33F 109.5 . . ?
H33E C33B H33F 109.5 . . ?
C30B C34B H34D 109.5 . . ?
C30B C34B H34E 109.5 . . ?
H34D C34B H34E 109.5 . . ?
C30B C34B H34F 109.5 . . ?
H34D C34B H34F 109.5 . . ?
H34E C34B H34F 109.5 . . ?
O3 B2 O4 114.8(9) . . ?
O3 B2 C51 126.9(8) . . ?
O4 B2 C51 117.6(6) . . ?
B2 O3 C53 104.6(10) . . ?
B2 O4 C54 106.4(8) . . ?
O3 C53 C55 108.3(12) . . ?
O3 C53 C56 105.3(13) . . ?
C55 C53 C56 113.2(14) . . ?
O3 C53 C54 103.0(10) . . ?
C55 C53 C54 119.0(14) . . ?
C56 C53 C54 106.8(13) . . ?
O4 C54 C58 111.5(10) . . ?
O4 C54 C53 103.0(9) . . ?
C58 C54 C53 116.6(14) . . ?
O4 C54 C57 103.2(12) . . ?
C58 C54 C57 110.7(13) . . ?
C53 C54 C57 110.8(12) . . ?
C53 C55 H55A 109.5 . . ?
C53 C55 H55B 109.5 . . ?
H55A C55 H55B 109.5 . . ?
C53 C55 H55C 109.5 . . ?
H55A C55 H55C 109.5 . . ?
H55B C55 H55C 109.5 . . ?
C53 C56 H56A 109.5 . . ?
C53 C56 H56B 109.5 . . ?
H56A C56 H56B 109.5 . . ?
C53 C56 H56C 109.5 . . ?
H56A C56 H56C 109.5 . . ?
H56B C56 H56C 109.5 . . ?
C54 C57 H57A 109.5 . . ?
C54 C57 H57B 109.5 . . ?
H57A C57 H57B 109.5 . . ?
C54 C57 H57C 109.5 . . ?
H57A C57 H57C 109.5 . . ?
H57B C57 H57C 109.5 . . ?
C54 C58 H58A 109.5 . . ?
C54 C58 H58B 109.5 . . ?
H58A C58 H58B 109.5 . . ?
C54 C58 H58C 109.5 . . ?
H58A C58 H58C 109.5 . . ?
H58B C58 H58C 109.5 . . ?
O3B B2B O4B 110.9(6) . . ?
O3B B2B C51 121.0(6) . . ?
O4B B2B C51 127.2(5) . . ?
B2B O3B C53B 107.3(7) . . ?
B2B O4B C54B 110.2(6) . . ?
O3B C53B C55B 106.0(9) . . ?
O3B C53B C56B 106.2(8) . . ?
C55B C53B C56B 113.2(11) . . ?
O3B C53B C54B 103.7(7) . . ?
C55B C53B C54B 118.3(10) . . ?
C56B C53B C54B 108.3(9) . . ?
O4B C54B C58B 109.4(8) . . ?
O4B C54B C53B 101.1(7) . . ?
C58B C54B C53B 120.7(11) . . ?
O4B C54B C57B 104.8(9) . . ?
C58B C54B C57B 110.3(10) . . ?
C53B C54B C57B 109.2(8) . . ?
C53B C55B H55D 109.5 . . ?
C53B C55B H55E 109.5 . . ?
H55D C55B H55E 109.5 . . ?
C53B C55B H55F 109.5 . . ?
H55D C55B H55F 109.5 . . ?
H55E C55B H55F 109.5 . . ?
C53B C56B H56D 109.5 . . ?
C53B C56B H56E 109.5 . . ?
H56D C56B H56E 109.5 . . ?
C53B C56B H56F 109.5 . . ?
H56D C56B H56F 109.5 . . ?
H56E C56B H56F 109.5 . . ?
C54B C57B H57D 109.5 . . ?
C54B C57B H57E 109.5 . . ?
H57D C57B H57E 109.5 . . ?
C54B C57B H57F 109.5 . . ?
H57D C57B H57F 109.5 . . ?
H57E C57B H57F 109.5 . . ?
C54B C58B H58D 109.5 . . ?
C54B C58B H58E 109.5 . . ?
H58D C58B H58E 109.5 . . ?
C54B C58B H58F 109.5 . . ?
H58D C58B H58F 109.5 . . ?
H58E C58B H58F 109.5 . . ?
N3 P1 C11 114.55(12) . . ?
N3 P1 C17 115.08(15) . . ?
C11 P1 C17 108.23(14) . . ?
N3 P1 C1 103.31(12) . . ?
C11 P1 C1 106.10(14) . . ?
C17 P1 C1 109.00(13) . . ?
N4 P2 C35 119.05(13) . . ?
N4 P2 C41 113.23(15) . . ?
C35 P2 C41 108.60(13) . . ?
N4 P2 C10 104.15(12) . . ?
C35 P2 C10 104.29(14) . . ?
C41 P2 C10 106.28(13) . . ?
F1 P3 F4 92.1(2) . . ?
F1 P3 F5 89.29(18) . . ?
F4 P3 F5 89.51(15) . . ?
F1 P3 F3 90.91(18) . . ?
F4 P3 F3 91.08(14) . . ?
F5 P3 F3 179.37(18) . . ?
F1 P3 F2 89.6(2) . . ?
F4 P3 F2 178.2(2) . . ?
F5 P3 F2 89.94(15) . . ?
F3 P3 F2 89.47(14) . . ?
F1 P3 F6 178.19(19) . . ?
F4 P3 F6 89.61(16) . . ?
F5 P3 F6 90.14(15) . . ?
F3 P3 F6 89.64(16) . . ?
F2 P3 F6 88.66(18) . . ?
N3 Fe1 N4 117.45(9) . . ?
N3 Fe1 N2 144.70(9) . . ?
N4 Fe1 N2 81.45(9) . . ?
N3 Fe1 N1 80.30(9) . . ?
N4 Fe1 N1 151.37(10) . . ?
N2 Fe1 N1 72.54(8) . . ?
N3 Fe1 Cl1 102.04(7) . . ?
N4 Fe1 Cl1 101.34(7) . . ?
N2 Fe1 Cl1 102.83(6) . . ?
N1 Fe1 Cl1 96.00(6) . . ?

loop_
_geom_bond_atom_site_label_1
_geom_bond_atom_site_label_2
_geom_bond_distance
_geom_bond_site_symmetry_2
_geom_bond_publ_flag
C1 N1 1.343(3) . ?
C1 C2 1.381(4) . ?
C1 P1 1.823(3) . ?
C2 C3 1.393(4) . ?
C2 H2 0.9500 . ?
C3 C4 1.390(4) . ?
C3 H3 0.9500 . ?
C4 C5 1.398(4) . ?
C4 H4 0.9500 . ?
C5 N1 1.345(4) . ?
C5 C6 1.483(3) . ?
C6 N2 1.347(3) . ?
C6 C7 1.392(4) . ?
C7 C8 1.389(4) . ?
C7 H7 0.9500 . ?
C8 C9 1.393(4) . ?
C8 H8 0.9500 . ?
C9 C10 1.378(4) . ?
C9 H9 0.9500 . ?
C10 N2 1.344(3) . ?
C10 P2 1.826(3) . ?
C11 C12 1.379(5) . ?
C11 C16 1.397(4) . ?
C11 P1 1.791(3) . ?
C12 C13 1.386(5) . ?
C12 H12 0.9500 . ?
C13 C14 1.380(6) . ?
C13 H13 0.9500 . ?
C14 C15 1.350(7) . ?
C14 H14 0.9500 . ?
C15 C16 1.400(5) . ?
C15 H15 0.9500 . ?
C16 H16 0.9500 . ?
C17 C22 1.378(5) . ?
C17 C18 1.407(5) . ?
C17 P1 1.800(3) . ?
C18 C19 1.401(5) . ?
C18 H18 0.9500 . ?
C19 C20 1.361(7) . ?
C19 H19 0.9500 . ?
C20 C21 1.392(7) . ?
C20 H20 0.9500 . ?
C21 C22 1.388(5) . ?
C21 H21 0.9500 . ?
C22 H22 0.9500 . ?
C23 C28 1.392(4) . ?
C23 C24 1.393(4) . ?
C23 N3 1.429(4) . ?
C24 C25 1.401(4) . ?
C24 H24 0.9500 . ?
C25 C26 1.393(5) . ?
C25 H25 0.9500 . ?
C26 C27 1.388(5) . ?
C26 H26 0.9500 . ?
C27 C28 1.402(4) . ?
C27 B1B 1.556(5) . ?
C27 B1 1.556(5) . ?
C28 H28 0.9500 . ?
C35 C40 1.399(4) . ?
C35 C36 1.401(5) . ?
C35 P2 1.798(3) . ?
C36 C37 1.383(5) . ?
C36 H36 0.9500 . ?
C37 C38 1.388(6) . ?
C37 H37 0.9500 . ?
C38 C39 1.377(7) . ?
C38 H38 0.9500 . ?
C39 C40 1.392(5) . ?
C39 H39 0.9500 . ?
C40 H40 0.9500 . ?
C41 C46 1.382(5) . ?
C41 C42 1.405(4) . ?
C41 P2 1.809(3) . ?
C42 C43 1.395(4) . ?
C42 H42 0.9500 . ?
C43 C44 1.374(6) . ?
C43 H43 0.9500 . ?
C44 C45 1.379(5) . ?
C44 H44 0.9500 . ?
C45 C46 1.396(4) . ?
C45 H45 0.9500 . ?
C46 H46 0.9500 . ?
C47 C52 1.388(4) . ?
C47 C48 1.403(5) . ?
C47 N4 1.437(4) . ?
C48 C49 1.387(5) . ?
C48 H48 0.9500 . ?
C49 C50 1.377(5) . ?
C49 H49 0.9500 . ?
C50 C51 1.375(6) . ?
C50 H50 0.9500 . ?
C51 C52 1.412(5) . ?
C51 B2B 1.544(6) . ?
C51 B2 1.544(6) . ?
C52 H52 0.9500 . ?
C59 Cl2 1.643(11) . ?
C59 Cl3 1.696(10) . ?
C59 H59A 0.9900 . ?
C59 H59B 0.9900 . ?
O5 C60 1.29(2) . ?
O5 C62 1.42(2) . ?
C60 C61 1.518(13) . ?
C60 H60A 0.9900 . ?
C60 H60B 0.9900 . ?
C61 H61A 0.9800 . ?
C61 H61B 0.9800 . ?
C61 H61C 0.9800 . ?
C62 C63 1.517(13) . ?
C62 H62A 0.9900 . ?
C62 H62B 0.9900 . ?
C63 H63A 0.9800 . ?
C63 H63B 0.9800 . ?
C63 H63C 0.9800 . ?
O6 C64 1.28(2) . ?
O6 C66 1.41(3) . ?
C64 C65 1.531(13) . ?
C64 H64A 0.9900 . ?
C64 H64B 0.9900 . ?
C65 H65A 0.9800 . ?
C65 H65B 0.9800 . ?
C65 H65C 0.9800 . ?
C66 C67 1.502(13) . ?
C66 H66A 0.9900 . ?
C66 H66B 0.9900 . ?
C67 H67A 0.9800 . ?
C67 H67B 0.9800 . ?
C67 H67C 0.9800 . ?
O7 C68 1.27(2) . ?
O7 C70 1.43(2) . ?
C68 C69 1.507(13) . ?
C68 H68A 0.9900 . ?
C68 H68B 0.9900 . ?
C69 H69A 0.9800 . ?
C69 H69B 0.9800 . ?
C69 H69C 0.9800 . ?
C70 C71 1.504(13) . ?
C70 H70A 0.9900 . ?
C70 H70B 0.9900 . ?
C71 H71A 0.9800 . ?
C71 H71B 0.9800 . ?
C71 H71C 0.9800 . ?
O8 C72 1.26(2) . ?
O8 C74 1.46(2) . ?
C72 C73 1.518(13) . ?
C72 H72A 0.9900 . ?
C72 H72B 0.9900 . ?
C73 H73A 0.9800 . ?
C73 H73B 0.9800 . ?
C73 H73C 0.9800 . ?
C74 C75 1.517(13) . ?
C74 H74A 0.9900 . ?
C74 H74B 0.9900 . ?
C75 H75A 0.9800 . ?
C75 H75B 0.9800 . ?
C75 H75C 0.9800 . ?
O9 C76 1.27(2) . ?
O9 C78 1.43(3) . ?
C76 C77 1.529(14) . ?
C76 H76A 0.9900 . ?
C76 H76B 0.9900 . ?
C77 H77A 0.9800 . ?
C77 H77B 0.9800 . ?
C77 H77C 0.9800 . ?
C78 C79 1.518(14) . ?
C78 H78A 0.9900 . ?
C78 H78B 0.9900 . ?
C79 H79A 0.9800 . ?
C79 H79B 0.9800 . ?
C79 H79C 0.9800 . ?
C80 Cl5 1.51(8) . ?
C80 Cl4 1.690(14) . ?
C80 H80A 0.9900 . ?
C80 H80B 0.9900 . ?
N1 Fe1 2.152(2) . ?
N2 Fe1 2.152(2) . ?
N3 P1 1.604(2) . ?
N3 Fe1 2.102(2) . ?
N4 P2 1.604(2) . ?
N4 Fe1 2.105(2) . ?
B1 O2 1.363(7) . ?
B1 O1 1.388(7) . ?
O1 C29 1.453(7) . ?
O2 C30 1.488(8) . ?
C29 C32 1.515(10) . ?
C29 C31 1.527(11) . ?
C29 C30 1.542(10) . ?
C30 C34 1.524(10) . ?
C30 C33 1.531(10) . ?
C31 H31A 0.9800 . ?
C31 H31B 0.9800 . ?
C31 H31C 0.9800 . ?
C32 H32A 0.9800 . ?
C32 H32B 0.9800 . ?
C32 H32C 0.9800 . ?
C33 H33A 0.9800 . ?
C33 H33B 0.9800 . ?
C33 H33C 0.9800 . ?
C34 H34A 0.9800 . ?
C34 H34B 0.9800 . ?
C34 H34C 0.9800 . ?
B1B O1B 1.355(12) . ?
B1B O2B 1.379(12) . ?
O1B C29B 1.472(14) . ?
O2B C30B 1.484(14) . ?
C29B C32B 1.497(16) . ?
C29B C31B 1.520(16) . ?
C29B C30B 1.542(15) . ?
C30B C34B 1.517(17) . ?
C30B C33B 1.526(16) . ?
C31B H31D 0.9800 . ?
C31B H31E 0.9800 . ?
C31B H31F 0.9800 . ?
C32B H32D 0.9800 . ?
C32B H32E 0.9800 . ?
C32B H32F 0.9800 . ?
C33B H33D 0.9800 . ?
C33B H33E 0.9800 . ?
C33B H33F 0.9800 . ?
C34B H34D 0.9800 . ?
C34B H34E 0.9800 . ?
C34B H34F 0.9800 . ?
B2 O3 1.341(13) . ?
B2 O4 1.399(10) . ?
O3 C53 1.468(13) . ?
O4 C54 1.424(12) . ?
C53 C55 1.521(14) . ?
C53 C56 1.541(15) . ?
C53 C54 1.557(16) . ?
C54 C58 1.480(14) . ?
C54 C57 1.609(18) . ?
C55 H55A 0.9800 . ?
C55 H55B 0.9800 . ?
C55 H55C 0.9800 . ?
C56 H56A 0.9800 . ?
C56 H56B 0.9800 . ?
C56 H56C 0.9800 . ?
C57 H57A 0.9800 . ?
C57 H57B 0.9800 . ?
C57 H57C 0.9800 . ?
C58 H58A 0.9800 . ?
C58 H58B 0.9800 . ?
C58 H58C 0.9800 . ?
B2B O3B 1.370(10) . ?
B2B O4B 1.376(8) . ?
O3B C53B 1.467(9) . ?
O4B C54B 1.435(9) . ?
C53B C55B 1.530(12) . ?
C53B C56B 1.544(11) . ?
C53B C54B 1.551(13) . ?
C54B C58B 1.455(12) . ?
C54B C57B 1.603(15) . ?
C55B H55D 0.9800 . ?
C55B H55E 0.9800 . ?
C55B H55F 0.9800 . ?
C56B H56D 0.9800 . ?
C56B H56E 0.9800 . ?
C56B H56F 0.9800 . ?
C57B H57D 0.9800 . ?
C57B H57E 0.9800 . ?
C57B H57F 0.9800 . ?
C58B H58D 0.9800 . ?
C58B H58E 0.9800 . ?
C58B H58F 0.9800 . ?
F1 P3 1.572(3) . ?
F2 P3 1.593(3) . ?
F3 P3 1.590(2) . ?
F4 P3 1.583(3) . ?
F5 P3 1.590(2) . ?
F6 P3 1.599(3) . ?
Cl1 Fe1 2.3723(8) . ?
